data_4114099
loop_
_publ_author_name
'Qian Miao'
'Thuc-Quyen Nguyen'
'Takao Someya'
'Graciela B. Blanchet'
'Colin Nuckolls'

_publ_section_title
;
 Synthesis, Assembly, and Thin Film Transistors of Dihydrodiazapentacene:
 An Isostructural Motif for Pentacene
;
_journal_name_full 'Journal of the American Chemical Society'
_journal_page_first 10284
_journal_page_last 10287
_journal_paper_doi 10.1021/ja036466+
_journal_volume 125
_journal_year 2003
_chemical_formula_sum 'C20 H14 N2'
_chemical_formula_weight 282.33
_chemical_name_systematic
; 
 ? 
;
_space_group_IT_number 2
_symmetry_cell_setting triclinic
_symmetry_space_group_name_Hall '-P 1'
_symmetry_space_group_name_H-M 'P -1'
_atom_sites_solution_hydrogens geom
_atom_sites_solution_primary direct
_atom_sites_solution_secondary difmap
_audit_creation_method SHELXL-97
_cell_angle_alpha 87.218(5)
_cell_angle_beta 84.870(6)
_cell_angle_gamma 86.213(4)
_cell_formula_units_Z 2
_cell_length_a 5.7504(14)
_cell_length_b 8.853(2)
_cell_length_c 13.142(3)
_cell_measurement_temperature 293(2)
_cell_volume 664.3(3)
_computing_structure_refinement 'SHELXL-97 (Sheldrick, 1997)'
_computing_structure_solution 'SHELXS-97 (Sheldrick, 1990)'
_diffrn_ambient_temperature 293(2)
_diffrn_measured_fraction_theta_full 0.821
_diffrn_measured_fraction_theta_max 0.821
_diffrn_radiation_monochromator graphite
_diffrn_radiation_source 'fine-focus sealed tube'
_diffrn_radiation_type MoK\a
_diffrn_radiation_wavelength 0.71073
_diffrn_reflns_av_R_equivalents 0.0230
_diffrn_reflns_av_sigmaI/netI 0.1077
_diffrn_reflns_limit_h_max 6
_diffrn_reflns_limit_h_min -7
_diffrn_reflns_limit_k_max 11
_diffrn_reflns_limit_k_min -11
_diffrn_reflns_limit_l_max 17
_diffrn_reflns_limit_l_min -7
_diffrn_reflns_number 3472
_diffrn_reflns_theta_full 28.22
_diffrn_reflns_theta_max 28.22
_diffrn_reflns_theta_min 2.31
_exptl_absorpt_coefficient_mu 0.084
_exptl_absorpt_correction_T_max 0.9983
_exptl_absorpt_correction_T_min 0.9673
_exptl_crystal_density_diffrn 1.411
_exptl_crystal_F_000 296
_exptl_crystal_size_max 0.40
_exptl_crystal_size_mid 0.22
_exptl_crystal_size_min 0.02
_refine_diff_density_max 0.169
_refine_diff_density_min -0.179
_refine_diff_density_rms 0.041
_refine_ls_extinction_coef 0.0120(16)
_refine_ls_extinction_expression Fc^*^=kFc[1+0.001xFc^2^\l^3^/sin(2\q)]^-1/4^
_refine_ls_extinction_method SHELXL
_refine_ls_goodness_of_fit_ref 1.005
_refine_ls_hydrogen_treatment mixed
_refine_ls_matrix_type full
_refine_ls_number_parameters 200
_refine_ls_number_reflns 2705
_refine_ls_number_restraints 0
_refine_ls_restrained_S_all 1.005
_refine_ls_R_factor_all 0.1945
_refine_ls_R_factor_gt 0.0577
_refine_ls_shift/su_max 0.000
_refine_ls_shift/su_mean 0.000
_refine_ls_structure_factor_coef Fsqd
_refine_ls_weighting_details 'calc w=1/[\s^2^(Fo^2^)+(0.0250P)^2^+0.0000P] where P=(Fo^2^+2Fc^2^)/3'
_refine_ls_weighting_scheme calc
_refine_ls_wR_factor_gt 0.0932
_refine_ls_wR_factor_ref 0.1159
_reflns_number_gt 882
_reflns_number_total 2705
_reflns_threshold_expression >2sigma(I)
_cod_data_source_file ja0364662Bsi20030602_100325.cif
_cod_data_source_block greens10
_cod_database_code 4114099

loop_
_symmetry_equiv_pos_as_xyz
'x, y, z'
'-x, -y, -z'

loop_
_atom_site_label
_atom_site_type_symbol
_atom_site_fract_x
_atom_site_fract_y
_atom_site_fract_z
_atom_site_U_iso_or_equiv
_atom_site_adp_type
_atom_site_occupancy
_atom_site_symmetry_multiplicity
_atom_site_calc_flag
_atom_site_refinement_flags
N2 N 0.2110(5) 0.5509(3) 0.4632(2) 0.0381(9) Uani 1 1 d .
H2A H 0.3444 0.5829 0.4402 0.046 Uiso 1 1 calc R
N1 N 0.2864(5) 0.0696(3) 0.4834(2) 0.0383(9) Uani 1 1 d .
H1A H 0.1526 0.1138 0.4727 0.046 Uiso 1 1 calc R
C16 C 0.1158(7) 0.5987(4) 0.5576(3) 0.0302(10) Uani 1 1 d .
C15 C 0.1057(7) 0.4545(4) 0.4029(3) 0.0335(11) Uani 1 1 d .
C5 C 0.3833(7) -0.0357(4) 0.4149(3) 0.0340(11) Uani 1 1 d .
C6 C 0.3933(7) 0.1081(4) 0.5686(3) 0.0341(11) Uani 1 1 d .
C17 C 0.2257(6) 0.6925(4) 0.6143(3) 0.0347(10) Uani 1 1 d .
H17A H 0.3677 0.7287 0.5877 0.042 Uiso 1 1 calc R
C4 C 0.2782(6) -0.0697(4) 0.3303(3) 0.0338(10) Uani 1 1 d .
H4A H 0.1332 -0.0220 0.3189 0.041 Uiso 1 1 calc R
C14 C 0.2021(6) 0.4129(4) 0.3100(3) 0.0346(10) Uani 1 1 d .
H14A H 0.3465 0.4480 0.2857 0.041 Uiso 1 1 calc R
C7 C 0.2895(6) 0.2120(4) 0.6338(3) 0.0371(11) Uani 1 1 d .
H7A H 0.1464 0.2605 0.6202 0.045 Uiso 1 1 calc R
C18 C 0.1311(6) 0.7365(4) 0.7119(3) 0.0327(10) Uani 1 1 d .
C8 C 0.3963(6) 0.2475(4) 0.7224(3) 0.0333(11) Uani 1 1 d .
C3 C 0.3820(7) -0.1745(4) 0.2596(3) 0.0323(10) Uani 1 1 d .
C13 C 0.0898(7) 0.3176(4) 0.2485(3) 0.0337(11) Uani 1 1 d .
C19 C 0.2435(6) 0.8290(4) 0.7737(3) 0.0401(10) Uani 1 1 d .
H19A H 0.3866 0.8659 0.7493 0.048 Uiso 1 1 calc R
C12 C 0.1827(6) 0.2778(4) 0.1506(3) 0.0430(11) Uani 1 1 d .
H12A H 0.3261 0.3126 0.1246 0.052 Uiso 1 1 calc R
C2 C 0.2778(6) -0.2081(4) 0.1708(3) 0.0430(11) Uani 1 1 d .
H2B H 0.1337 -0.1606 0.1577 0.052 Uiso 1 1 calc R
C9 C 0.2909(6) 0.3504(4) 0.7937(3) 0.0387(10) Uani 1 1 d .
H9A H 0.1461 0.3986 0.7827 0.046 Uiso 1 1 calc R
C10 C 0.3971(7) 0.3811(4) 0.8789(3) 0.0476(12) Uani 1 1 d .
H10A H 0.3247 0.4494 0.9251 0.057 Uiso 1 1 calc R
C20 C 0.1480(7) 0.8660(4) 0.8683(3) 0.0456(11) Uani 1 1 d .
H20A H 0.2259 0.9280 0.9073 0.055 Uiso 1 1 calc R
C11 C 0.0665(7) 0.1885(4) 0.0923(3) 0.0493(12) Uani 1 1 d .
H11A H 0.1296 0.1642 0.0270 0.059 Uiso 1 1 calc R
C1 C 0.3855(7) -0.3093(4) 0.1037(3) 0.0495(11) Uani 1 1 d .
H1B H 0.3133 -0.3305 0.0459 0.059 Uiso 1 1 calc R

loop_
_atom_site_aniso_label
_atom_site_aniso_U_11
_atom_site_aniso_U_22
_atom_site_aniso_U_33
_atom_site_aniso_U_23
_atom_site_aniso_U_13
_atom_site_aniso_U_12
N2 0.027(2) 0.050(2) 0.038(2) -0.0015(19) 0.0020(18) -0.0136(17)
N1 0.026(2) 0.041(2) 0.049(2) -0.0061(19) -0.0149(18) 0.0107(16)
C16 0.027(3) 0.035(3) 0.028(3) 0.008(2) 0.001(2) -0.005(2)
C15 0.031(3) 0.035(3) 0.035(3) 0.008(2) -0.009(2) -0.004(2)
C5 0.029(3) 0.028(3) 0.045(3) 0.005(2) -0.005(2) -0.0035(19)
C6 0.030(3) 0.028(3) 0.045(3) 0.006(2) -0.007(2) -0.004(2)
C17 0.032(3) 0.030(3) 0.041(3) 0.010(2) -0.003(2) -0.0055(19)
C4 0.030(2) 0.026(2) 0.046(3) 0.005(2) -0.007(2) -0.0010(19)
C14 0.028(2) 0.042(3) 0.033(3) 0.009(2) 0.000(2) -0.003(2)
C7 0.024(2) 0.037(3) 0.049(3) 0.009(2) -0.003(2) -0.001(2)
C18 0.025(3) 0.032(3) 0.041(3) 0.002(2) -0.009(2) 0.0022(19)
C8 0.033(3) 0.029(3) 0.038(3) 0.003(2) -0.002(2) -0.005(2)
C3 0.035(3) 0.030(3) 0.032(3) 0.005(2) -0.001(2) -0.0057(19)
C13 0.033(3) 0.032(3) 0.036(3) 0.004(2) -0.007(2) 0.001(2)
C19 0.030(2) 0.042(3) 0.049(3) 0.003(2) -0.009(2) -0.0055(19)
C12 0.041(3) 0.044(3) 0.043(3) 0.000(2) -0.001(2) -0.001(2)
C2 0.043(3) 0.041(3) 0.047(3) 0.002(2) -0.014(2) -0.004(2)
C9 0.037(2) 0.031(2) 0.047(3) 0.006(2) 0.002(2) -0.0036(18)
C10 0.054(3) 0.040(3) 0.049(3) 0.003(2) -0.002(2) -0.004(2)
C20 0.056(3) 0.040(3) 0.043(3) -0.004(2) -0.010(2) -0.005(2)
C11 0.057(3) 0.048(3) 0.042(3) -0.002(2) 0.001(2) 0.001(2)
C1 0.057(3) 0.044(3) 0.048(3) 0.008(2) -0.015(2) -0.009(2)

loop_
_atom_type_symbol
_atom_type_description
_atom_type_scat_dispersion_real
_atom_type_scat_dispersion_imag
_atom_type_scat_source
C C 0.0033 0.0016 'International Tables Vol C Tables 4.2.6.8 and 6.1.1.4'
H H 0.0000 0.0000 'International Tables Vol C Tables 4.2.6.8 and 6.1.1.4'
N N 0.0061 0.0033 'International Tables Vol C Tables 4.2.6.8 and 6.1.1.4'

loop_
_geom_angle_atom_site_label_1
_geom_angle_atom_site_label_2
_geom_angle_atom_site_label_3
_geom_angle
_geom_angle_site_symmetry_3
C16 N2 C15 124.6(3) .
C5 N1 C6 123.7(3) .
C17 C16 N2 122.6(4) .
C17 C16 C15 119.1(4) 2_566
N2 C16 C15 118.3(3) 2_566
C14 C15 N2 122.8(4) .
C14 C15 C16 120.1(4) 2_566
N2 C15 C16 117.1(3) 2_566
C4 C5 N1 122.9(4) .
C4 C5 C6 118.6(4) 2_656
N1 C5 C6 118.5(3) 2_656
C7 C6 N1 121.2(4) .
C7 C6 C5 120.9(4) 2_656
N1 C6 C5 117.8(3) 2_656
C16 C17 C18 122.2(4) .
C5 C4 C3 122.3(4) .
C15 C14 C13 122.1(4) .
C6 C7 C8 121.0(4) .
C19 C18 C17 123.6(4) .
C19 C18 C13 117.8(4) 2_566
C17 C18 C13 118.5(4) 2_566
C9 C8 C7 122.8(4) .
C9 C8 C3 118.6(4) 2_656
C7 C8 C3 118.6(4) 2_656
C4 C3 C2 122.9(4) .
C4 C3 C8 118.6(4) 2_656
C2 C3 C8 118.5(4) 2_656
C12 C13 C14 122.9(4) .
C12 C13 C18 119.1(4) 2_566
C14 C13 C18 118.0(4) 2_566
C20 C19 C18 121.6(4) .
C11 C12 C13 121.3(4) .
C1 C2 C3 121.0(4) .
C10 C9 C8 121.4(4) .
C9 C10 C1 119.8(4) 2_656
C19 C20 C11 120.7(4) 2_566
C12 C11 C20 119.5(4) 2_566
C2 C1 C10 120.6(4) 2_656

loop_
_geom_bond_atom_site_label_1
_geom_bond_atom_site_label_2
_geom_bond_distance
_geom_bond_site_symmetry_2
N2 C16 1.384(4) .
N2 C15 1.394(4) .
N1 C5 1.383(4) .
N1 C6 1.391(4) .
C16 C17 1.363(4) .
C16 C15 1.432(4) 2_566
C15 C14 1.352(4) .
C15 C16 1.432(4) 2_566
C5 C4 1.367(4) .
C5 C6 1.427(4) 2_656
C6 C7 1.360(4) .
C6 C5 1.427(4) 2_656
C17 C18 1.411(4) .
C4 C3 1.411(4) .
C14 C13 1.419(4) .
C7 C8 1.422(4) .
C18 C19 1.406(4) .
C18 C13 1.432(4) 2_566
C8 C9 1.409(4) .
C8 C3 1.425(4) 2_656
C3 C2 1.411(4) .
C3 C8 1.425(4) 2_656
C13 C12 1.401(4) .
C13 C18 1.432(4) 2_566
C19 C20 1.359(4) .
C12 C11 1.371(4) .
C2 C1 1.368(4) .
C9 C10 1.369(4) .
C10 C1 1.397(5) 2_656
C20 C11 1.401(5) 2_566
C11 C20 1.401(5) 2_566
C1 C10 1.397(5) 2_656
